data_4509075
loop_
_publ_author_name
'Drabent, Krzysztof'
'Ciunik, Zbigniew'

_publ_section_title
;
 Copper(I) Complexes withN4-Functionalized-1,2,4-Triazole and Bidentate
 Spacer Ligands: From One- to Three-Dimensional Architecture
;
_journal_issue 8
_journal_name_full 'Crystal Growth &amp; Design'
_journal_page_first 3367
_journal_paper_doi 10.1021/cg800774z
_journal_volume 9
_journal_year 2009
_chemical_formula_moiety {[Cu2(\m2-L1)2(\m2-L2)(CH3CN)2](ClO4)2}
_chemical_formula_sum 'C13 H12 Cl2 Cu N6 O4'
_chemical_formula_weight 450.73
_chemical_name_systematic
; 
 ? 
;
_space_group_IT_number 14
_symmetry_cell_setting monoclinic
_symmetry_space_group_name_Hall '-P 2yn'
_symmetry_space_group_name_H-M 'P 1 21/n 1'
_atom_sites_solution_hydrogens geom
_atom_sites_solution_primary direct
_atom_sites_solution_secondary difmap
_audit_creation_method SHELXL-97
_cell_angle_alpha 90.00
_cell_angle_beta 91.99(3)
_cell_angle_gamma 90.00
_cell_formula_units_Z 4
_cell_length_a 9.321(3)
_cell_length_b 11.980(4)
_cell_length_c 15.456(5)
_cell_measurement_reflns_used 2500
_cell_measurement_temperature 100(2)
_cell_measurement_theta_max 29.99
_cell_measurement_theta_min 3.04
_cell_volume 1724.9(10)
_computing_cell_refinement 'Oxford Diffraction (Poland) Sp. z o.o'
_computing_data_collection 'Oxford Diffraction (Poland) Sp. z o.o'
_computing_data_reduction 'Oxford Diffraction (Poland) Sp. z o.o'
_computing_molecular_graphics 'SHELXTL-NT V5.1, Bruker AXS 1999'
_computing_publication_material 'SHELXL-97 (Sheldrick, 1997)'
_computing_structure_refinement 'SHELXL-97 (Sheldrick, 1997)'
_computing_structure_solution 'SHELXS-97 (Sheldrick, 1990)'
_diffrn_ambient_temperature 100(2)
_diffrn_measured_fraction_theta_full 0.976
_diffrn_measured_fraction_theta_max 0.976
_diffrn_measurement_device_type 'Kuma KM4CCD'
_diffrn_measurement_method '\o scan'
_diffrn_radiation_monochromator graphite
_diffrn_radiation_source 'fine-focus sealed tube'
_diffrn_radiation_type MoK\a
_diffrn_radiation_wavelength 0.71073
_diffrn_reflns_av_R_equivalents 0.0765
_diffrn_reflns_av_sigmaI/netI 0.1025
_diffrn_reflns_limit_h_max 13
_diffrn_reflns_limit_h_min -12
_diffrn_reflns_limit_k_max 16
_diffrn_reflns_limit_k_min -15
_diffrn_reflns_limit_l_max 21
_diffrn_reflns_limit_l_min -21
_diffrn_reflns_number 21460
_diffrn_reflns_theta_full 30.00
_diffrn_reflns_theta_max 30.00
_diffrn_reflns_theta_min 3.04
_diffrn_standards_number 0
_exptl_absorpt_coefficient_mu 1.610
_exptl_absorpt_correction_T_max 0.8303
_exptl_absorpt_correction_T_min 0.7496
_exptl_absorpt_correction_type analytical
_exptl_absorpt_process_details '(Instruction, Oxford Diffraction,Poland Sp. z o.o)'
_exptl_crystal_colour yellow
_exptl_crystal_density_diffrn 1.736
_exptl_crystal_density_method 'not measured'
_exptl_crystal_description block
_exptl_crystal_F_000 908
_exptl_crystal_size_max 0.19
_exptl_crystal_size_mid 0.14
_exptl_crystal_size_min 0.12
_refine_diff_density_max 0.400
_refine_diff_density_min -0.401
_refine_diff_density_rms 0.088
_refine_ls_extinction_method none
_refine_ls_goodness_of_fit_ref 1.021
_refine_ls_hydrogen_treatment constr
_refine_ls_matrix_type full
_refine_ls_number_parameters 238
_refine_ls_number_reflns 4904
_refine_ls_number_restraints 0
_refine_ls_restrained_S_all 1.021
_refine_ls_R_factor_all 0.1105
_refine_ls_R_factor_gt 0.0479
_refine_ls_shift/su_max 0.001
_refine_ls_shift/su_mean 0.000
_refine_ls_structure_factor_coef Fsqd
_refine_ls_weighting_details 'calc w=1/[\s^2^(Fo^2^)+(0.0266P)^2^+0.0000P] where P=(Fo^2^+2Fc^2^)/3'
_refine_ls_weighting_scheme calc
_refine_ls_wR_factor_gt 0.0728
_refine_ls_wR_factor_ref 0.0841
_reflns_number_gt 3076
_reflns_number_total 4904
_reflns_threshold_expression >2sigma(I)
_cod_data_source_file cg800774zsup1.cif
_cod_data_source_block cmpd_3
_cod_depositor_comments
;
The following automatic conversions were performed:

'_symmetry_cell_setting' value 'Monoclinic' changed to 'monoclinic'
according to /home/saulius/struct/CIF-dictionaries/cif_core.dic
dictionary named 'cif_core.dic' version 2.4.2 from 2011-04-26.

Automatic conversion script
Id: cif_fix_values 1891 2012-01-12 08:04:46Z andrius 
;
_cod_original_sg_symbol_Hall '-P 2yn '
_cod_original_sg_symbol_H-M 'P 21/n'
_cod_database_code 4509075

loop_
_symmetry_equiv_pos_as_xyz
'x, y, z'
'-x+1/2, y+1/2, -z+1/2'
'-x, -y, -z'
'x-1/2, -y-1/2, z-1/2'

loop_
_atom_site_label
_atom_site_type_symbol
_atom_site_fract_x
_atom_site_fract_y
_atom_site_fract_z
_atom_site_U_iso_or_equiv
_atom_site_adp_type
_atom_site_occupancy
_atom_site_symmetry_multiplicity
_atom_site_calc_flag
_atom_site_refinement_flags
Cu1 Cu 0.15199(4) 0.59171(3) 0.02451(2) 0.01558(10) Uani 1 1 d .
Cl1 Cl 0.18421(9) 0.77520(7) -0.72286(5) 0.0264(2) Uani 1 1 d .
N1 N 0.0657(3) 0.56594(19) -0.09710(16) 0.0143(6) Uani 1 1 d .
N2 N -0.0491(3) 0.4938(2) -0.11577(16) 0.0169(6) Uani 1 1 d .
N3 N 0.0179(3) 0.57118(19) -0.23623(15) 0.0138(5) Uani 1 1 d .
N4 N 0.0115(3) 0.5935(2) -0.32563(15) 0.0154(5) Uani 1 1 d .
Cl2 Cl -0.35527(8) 0.58661(7) -0.70650(5) 0.01844(17) Uani 1 1 d .
O1 O -0.2393(2) 0.63650(18) -0.75313(15) 0.0270(6) Uani 1 1 d .
O2 O -0.3151(3) 0.5810(2) -0.61601(14) 0.0326(6) Uani 1 1 d .
O3 O -0.3827(2) 0.47546(17) -0.73914(15) 0.0254(5) Uani 1 1 d .
O4 O -0.4833(3) 0.65304(18) -0.71898(16) 0.0303(6) Uani 1 1 d .
C1 C 0.1220(3) 0.6424(2) -0.3535(2) 0.0163(7) Uani 1 1 d .
H1B H 0.1992 0.6597 -0.3141 0.020 Uiso 1 1 calc R
C2 C 0.1330(3) 0.6725(2) -0.44474(19) 0.0141(6) Uani 1 1 d .
C3 C 0.0215(3) 0.6558(3) -0.50669(19) 0.0177(7) Uani 1 1 d .
H3B H -0.0654 0.6219 -0.4899 0.021 Uiso 1 1 calc R
C4 C 0.0362(3) 0.6879(3) -0.5914(2) 0.0187(7) Uani 1 1 d .
H4C H -0.0403 0.6775 -0.6328 0.022 Uiso 1 1 calc R
C5 C 0.1649(3) 0.7358(2) -0.61526(19) 0.0172(7) Uani 1 1 d .
C6 C 0.2782(3) 0.7514(2) -0.5564(2) 0.0184(7) Uani 1 1 d .
H6A H 0.3661 0.7828 -0.5741 0.022 Uiso 1 1 calc R
C7 C 0.2608(3) 0.7201(2) -0.4710(2) 0.0172(7) Uani 1 1 d .
H7A H 0.3373 0.7312 -0.4297 0.021 Uiso 1 1 calc R
C8 C 0.1030(3) 0.6105(2) -0.17031(18) 0.0143(6) Uani 1 1 d .
H8A H 0.1788 0.6627 -0.1763 0.017 Uiso 1 1 calc R
C9 C -0.0750(3) 0.5000(2) -0.1998(2) 0.0154(7) Uani 1 1 d .
H9A H -0.1486 0.4602 -0.2305 0.019 Uiso 1 1 calc R
N10 N 0.1554(3) 0.7509(2) 0.05435(16) 0.0186(6) Uani 1 1 d .
C10 C 0.1571(3) 0.8440(3) 0.0690(2) 0.0159(7) Uani 1 1 d .
C11 C 0.1603(4) 0.9630(3) 0.0888(2) 0.0235(8) Uani 1 1 d .
H11A H 0.1076 0.9769 0.1415 0.035 Uiso 1 1 calc R
H11B H 0.1153 1.0047 0.0405 0.035 Uiso 1 1 calc R
H11C H 0.2601 0.9874 0.0977 0.035 Uiso 1 1 calc R
N5 N 0.3585(3) 0.5354(2) 0.01132(16) 0.0147(5) Uani 1 1 d .
C12 C 0.3944(3) 0.4727(2) -0.0560(2) 0.0173(7) Uani 1 1 d .
H1 H 0.3217 0.4516 -0.0975 0.012(8) Uiso 1 1 calc R
C13 C 0.4664(3) 0.5627(2) 0.0675(2) 0.0170(7) Uani 1 1 d .
H2 H 0.4463 0.6075 0.1164 0.033(10) Uiso 1 1 calc R

loop_
_atom_site_aniso_label
_atom_site_aniso_U_11
_atom_site_aniso_U_22
_atom_site_aniso_U_33
_atom_site_aniso_U_23
_atom_site_aniso_U_13
_atom_site_aniso_U_12
Cu1 0.0153(2) 0.0173(2) 0.0142(2) 0.00021(18) 0.00112(14) -0.00114(18)
Cl1 0.0351(5) 0.0283(5) 0.0160(4) 0.0073(4) 0.0027(4) -0.0041(4)
N1 0.0141(14) 0.0141(14) 0.0146(14) -0.0003(10) 0.0010(10) -0.0003(10)
N2 0.0156(14) 0.0183(14) 0.0169(15) -0.0011(11) 0.0018(11) -0.0012(11)
N3 0.0151(13) 0.0153(14) 0.0110(13) 0.0018(10) 0.0013(10) -0.0018(10)
N4 0.0189(14) 0.0170(13) 0.0104(13) 0.0013(11) -0.0018(10) 0.0007(12)
Cl2 0.0196(4) 0.0180(4) 0.0176(4) -0.0012(3) -0.0006(3) 0.0011(3)
O1 0.0226(13) 0.0320(14) 0.0267(13) 0.0046(11) 0.0056(10) -0.0042(10)
O2 0.0367(15) 0.0481(16) 0.0127(12) -0.0022(11) -0.0040(10) -0.0007(13)
O3 0.0295(14) 0.0166(12) 0.0301(14) -0.0050(10) -0.0004(11) -0.0004(10)
O4 0.0247(14) 0.0209(13) 0.0453(16) -0.0014(11) -0.0015(11) 0.0070(10)
C1 0.0174(17) 0.0153(16) 0.0159(16) 0.0012(13) -0.0011(13) 0.0043(13)
C2 0.0187(17) 0.0105(14) 0.0134(16) -0.0010(12) 0.0030(13) 0.0028(12)
C3 0.0152(16) 0.0200(17) 0.0179(17) -0.0003(13) 0.0040(13) -0.0037(13)
C4 0.0177(17) 0.0222(17) 0.0158(17) 0.0004(13) -0.0030(13) 0.0003(14)
C5 0.0239(18) 0.0150(16) 0.0129(16) 0.0041(13) 0.0037(14) 0.0041(13)
C6 0.0200(17) 0.0170(17) 0.0185(17) 0.0006(13) 0.0070(14) -0.0028(13)
C7 0.0163(17) 0.0179(17) 0.0173(17) 0.0007(13) -0.0013(13) 0.0022(13)
C8 0.0137(15) 0.0154(16) 0.0140(16) 0.0005(12) 0.0013(12) -0.0006(13)
C9 0.0157(16) 0.0153(16) 0.0152(16) -0.0025(12) -0.0007(13) -0.0015(12)
N10 0.0176(14) 0.0214(15) 0.0171(14) 0.0026(12) 0.0033(11) -0.0002(12)
C10 0.0128(16) 0.0213(18) 0.0136(16) 0.0037(13) 0.0014(13) -0.0007(13)
C11 0.0235(19) 0.0189(17) 0.028(2) 0.0010(15) 0.0005(15) 0.0001(14)
N5 0.0154(14) 0.0157(13) 0.0130(13) 0.0020(11) 0.0003(11) -0.0017(11)
C12 0.0182(17) 0.0194(17) 0.0141(17) -0.0017(13) -0.0015(13) -0.0045(13)
C13 0.0187(17) 0.0159(17) 0.0163(17) -0.0029(13) -0.0010(13) -0.0011(12)

loop_
_atom_type_symbol
_atom_type_description
_atom_type_scat_dispersion_real
_atom_type_scat_dispersion_imag
_atom_type_scat_source
C C 0.0033 0.0016 'International Tables Vol C Tables 4.2.6.8 and 6.1.1.4'
H H 0.0000 0.0000 'International Tables Vol C Tables 4.2.6.8 and 6.1.1.4'
N N 0.0061 0.0033 'International Tables Vol C Tables 4.2.6.8 and 6.1.1.4'
O O 0.0106 0.0060 'International Tables Vol C Tables 4.2.6.8 and 6.1.1.4'
Cl Cl 0.1484 0.1585 'International Tables Vol C Tables 4.2.6.8 and 6.1.1.4'
Cu Cu 0.3201 1.2651 'International Tables Vol C Tables 4.2.6.8 and 6.1.1.4'

loop_
_geom_angle_atom_site_label_1
_geom_angle_atom_site_label_2
_geom_angle_atom_site_label_3
_geom_angle
_geom_angle_site_symmetry_1
_geom_angle_site_symmetry_3
N10 Cu1 N2 109.51(10) . 3_565
N10 Cu1 N1 111.47(10) . .
N2 Cu1 N1 112.71(10) 3_565 .
N10 Cu1 N5 109.52(10) . .
N2 Cu1 N5 111.91(10) 3_565 .
N1 Cu1 N5 101.50(10) . .
C8 N1 N2 107.3(2) . .
C8 N1 Cu1 128.8(2) . .
N2 N1 Cu1 123.89(18) . .
C9 N2 N1 106.3(2) . .
C9 N2 Cu1 130.2(2) . 3_565
N1 N2 Cu1 123.36(18) . 3_565
C9 N3 C8 105.8(2) . .
C9 N3 N4 121.6(2) . .
C8 N3 N4 132.6(2) . .
C1 N4 N3 114.4(2) . .
O2 Cl2 O4 110.01(15) . .
O2 Cl2 O3 109.52(15) . .
O4 Cl2 O3 109.07(14) . .
O2 Cl2 O1 109.26(14) . .
O4 Cl2 O1 109.53(14) . .
O3 Cl2 O1 109.44(14) . .
N4 C1 C2 121.7(3) . .
N4 C1 H1B 119.2 . .
C2 C1 H1B 119.2 . .
C7 C2 C3 118.7(3) . .
C7 C2 C1 118.1(3) . .
C3 C2 C1 123.2(3) . .
C4 C3 C2 120.9(3) . .
C4 C3 H3B 119.5 . .
C2 C3 H3B 119.5 . .
C3 C4 C5 118.9(3) . .
C3 C4 H4C 120.6 . .
C5 C4 H4C 120.6 . .
C6 C5 C4 121.8(3) . .
C6 C5 Cl1 119.3(2) . .
C4 C5 Cl1 118.9(2) . .
C5 C6 C7 118.5(3) . .
C5 C6 H6A 120.7 . .
C7 C6 H6A 120.7 . .
C6 C7 C2 121.1(3) . .
C6 C7 H7A 119.4 . .
C2 C7 H7A 119.4 . .
N1 C8 N3 110.0(3) . .
N1 C8 H8A 125.0 . .
N3 C8 H8A 125.0 . .
N2 C9 N3 110.5(3) . .
N2 C9 H9A 124.8 . .
N3 C9 H9A 124.8 . .
C10 N10 Cu1 177.9(3) . .
N10 C10 C11 179.2(4) . .
C10 C11 H11A 109.5 . .
C10 C11 H11B 109.5 . .
H11A C11 H11B 109.5 . .
C10 C11 H11C 109.5 . .
H11A C11 H11C 109.5 . .
H11B C11 H11C 109.5 . .
C12 N5 C13 116.0(3) . .
C12 N5 Cu1 121.5(2) . .
C13 N5 Cu1 122.5(2) . .
N5 C12 C13 122.3(3) . 3_665
N5 C12 H1 118.9 . .
C13 C12 H1 118.9 3_665 .
N5 C13 C12 121.7(3) . 3_665
N5 C13 H2 119.1 . .
C12 C13 H2 119.1 3_665 .

loop_
_geom_bond_atom_site_label_1
_geom_bond_atom_site_label_2
_geom_bond_distance
_geom_bond_site_symmetry_2
Cu1 N10 1.962(3) .
Cu1 N2 2.013(3) 3_565
Cu1 N1 2.042(3) .
Cu1 N5 2.057(3) .
Cl1 C5 1.744(3) .
N1 C8 1.309(4) .
N1 N2 1.398(3) .
N2 C9 1.314(4) .
N2 Cu1 2.013(3) 3_565
N3 C9 1.352(4) .
N3 C8 1.354(4) .
N3 N4 1.407(3) .
N4 C1 1.273(4) .
Cl2 O2 1.437(2) .
Cl2 O4 1.442(2) .
Cl2 O3 1.444(2) .
Cl2 O1 1.449(2) .
C1 C2 1.463(4) .
C1 H1B 0.9500 .
C2 C7 1.393(4) .
C2 C3 1.403(4) .
C3 C4 1.375(4) .
C3 H3B 0.9500 .
C4 C5 1.392(4) .
C4 H4C 0.9500 .
C5 C6 1.383(4) .
C6 C7 1.387(4) .
C6 H6A 0.9500 .
C7 H7A 0.9500 .
C8 H8A 0.9500 .
C9 H9A 0.9500 .
N10 C10 1.138(4) .
C10 C11 1.458(4) .
C11 H11A 0.9800 .
C11 H11B 0.9800 .
C11 H11C 0.9800 .
N5 C12 1.336(4) .
N5 C13 1.346(4) .
C12 C13 1.383(4) 3_665
C12 H1 0.9500 .
C13 C12 1.383(4) 3_665
C13 H2 0.9500 .

loop_
_geom_torsion_atom_site_label_1
_geom_torsion_atom_site_label_2
_geom_torsion_atom_site_label_3
_geom_torsion_atom_site_label_4
_geom_torsion
_geom_torsion_site_symmetry_1
_geom_torsion_site_symmetry_4
N10 Cu1 N1 C8 54.2(3) . .
N2 Cu1 N1 C8 177.8(2) 3_565 .
N5 Cu1 N1 C8 -62.3(3) . .
N10 Cu1 N1 N2 -125.8(2) . .
N2 Cu1 N1 N2 -2.2(3) 3_565 .
N5 Cu1 N1 N2 117.7(2) . .
C8 N1 N2 C9 -0.6(3) . .
Cu1 N1 N2 C9 179.43(19) . .
C8 N1 N2 Cu1 -177.58(19) . 3_565
Cu1 N1 N2 Cu1 2.4(3) . 3_565
C9 N3 N4 C1 -165.9(3) . .
C8 N3 N4 C1 15.9(4) . .
N3 N4 C1 C2 -179.5(2) . .
N4 C1 C2 C7 -176.4(3) . .
N4 C1 C2 C3 3.6(5) . .
C7 C2 C3 C4 -1.5(5) . .
C1 C2 C3 C4 178.6(3) . .
C2 C3 C4 C5 1.1(5) . .
C3 C4 C5 C6 0.4(5) . .
C3 C4 C5 Cl1 179.4(2) . .
C4 C5 C6 C7 -1.4(5) . .
Cl1 C5 C6 C7 179.7(2) . .
C5 C6 C7 C2 0.9(5) . .
C3 C2 C7 C6 0.5(4) . .
C1 C2 C7 C6 -179.6(3) . .
N2 N1 C8 N3 0.2(3) . .
Cu1 N1 C8 N3 -179.80(18) . .
C9 N3 C8 N1 0.2(3) . .
N4 N3 C8 N1 178.7(3) . .
N1 N2 C9 N3 0.7(3) . .
Cu1 N2 C9 N3 177.47(19) 3_565 .
C8 N3 C9 N2 -0.6(3) . .
N4 N3 C9 N2 -179.3(2) . .
N2 Cu1 N10 C10 -145(7) 3_565 .
N1 Cu1 N10 C10 -20(7) . .
N5 Cu1 N10 C10 92(7) . .
Cu1 N10 C10 C11 -152(26) . .
N10 Cu1 N5 C12 -133.5(2) . .
N2 Cu1 N5 C12 104.9(2) 3_565 .
N1 Cu1 N5 C12 -15.5(2) . .
N10 Cu1 N5 C13 43.9(3) . .
N2 Cu1 N5 C13 -77.8(2) 3_565 .
N1 Cu1 N5 C13 161.8(2) . .
C13 N5 C12 C13 0.2(5) . 3_665
Cu1 N5 C12 C13 177.7(2) . 3_665
C12 N5 C13 C12 -0.2(5) . 3_665
Cu1 N5 C13 C12 -177.7(2) . 3_665
